data_7116593
loop_
_publ_author_name
'Yang, Yang'
'Jia, Jian-Hua'
'Pei, Xiao-Li'
'Zheng, Hao'
'Nan, Zi-Ang'
'Wang, Quan-Ming'

_publ_section_title
;
 Diastereoselective synthesis of O symmetric heterometallic cubic cages
;
_journal_coden_ASTM CHCOFS
_journal_issue 18
_journal_name_full
;
 Chemical Communications (Cambridge, United Kingdom)
;
_journal_page_first 3804
_journal_page_last 3807
_journal_paper_doi 10.1039/c5cc00087d
_journal_volume 51
_journal_year 2015
_chemical_formula_sum 'C432 H360 B28 F112 N72 O0 Pd6 Zn8'
_chemical_formula_weight 10151.96
_space_group_IT_number 163
_symmetry_cell_setting trigonal
_symmetry_space_group_name_Hall '-P 3 2c'
_symmetry_space_group_name_H-M 'P -3 1 c'
_atom_sites_solution_hydrogens geom
_atom_sites_solution_primary direct
_atom_sites_solution_secondary difmap
_audit_creation_method SHELXL-97
_audit_update_record
;
2014-11-28 deposited with the CCDC.
2015-01-27 downloaded from the CCDC.
;
_cell_angle_alpha 90.00
_cell_angle_beta 90.00
_cell_angle_gamma 120.00
_cell_formula_units_Z 2
_cell_length_a 31.0248(10)
_cell_length_b 31.0248(10)
_cell_length_c 42.9572(17)
_cell_measurement_temperature 100.00(10)
_cell_volume 35808(2)
_computing_structure_refinement 'SHELXL-97 (Sheldrick, 1997)'
_computing_structure_solution 'SHELXS-97 (Sheldrick, 1990)'
_diffrn_ambient_temperature 100.00(10)
_diffrn_measured_fraction_theta_full 0.978
_diffrn_measured_fraction_theta_max 0.978
_diffrn_measurement_device_type 'SuperNova, Dual, Cu at zero, Atlas'
_diffrn_radiation_monochromator mirror
_diffrn_radiation_source 'SuperNova (Cu) X-ray Source'
_diffrn_radiation_type CuK\a
_diffrn_radiation_wavelength 1.54178
_diffrn_reflns_av_R_equivalents 0.0541
_diffrn_reflns_av_sigmaI/netI 0.0464
_diffrn_reflns_limit_h_max 36
_diffrn_reflns_limit_h_min -37
_diffrn_reflns_limit_k_max 34
_diffrn_reflns_limit_k_min -38
_diffrn_reflns_limit_l_max 18
_diffrn_reflns_limit_l_min -52
_diffrn_reflns_number 84155
_diffrn_reflns_theta_full 71.81
_diffrn_reflns_theta_max 71.81
_diffrn_reflns_theta_min 3.29
_exptl_absorpt_coefficient_mu 2.066
_exptl_absorpt_correction_T_max 0.8860
_exptl_absorpt_correction_T_min 0.8200
_exptl_absorpt_correction_type multi-scan
_exptl_absorpt_process_details
;
CrysAlisPro, Agilent Technologies,
Version 1.171.37.33 (release 27-03-2014 CrysAlis171 .NET)
(compiled Mar 27 2014,17:12:48)
Empirical absorption correction using spherical harmonics,
 implemented in SCALE3 ABSPACK scaling algorithm.
;
_exptl_crystal_colour yellow
_exptl_crystal_density_diffrn 0.942
_exptl_crystal_density_method 'not measured'
_exptl_crystal_description block-like
_exptl_crystal_F_000 10240
_exptl_crystal_size_max 0.10
_exptl_crystal_size_mid 0.10
_exptl_crystal_size_min 0.06
_refine_diff_density_max 3.386
_refine_diff_density_min -0.894
_refine_diff_density_rms 0.126
_refine_ls_extinction_method none
_refine_ls_goodness_of_fit_ref 1.193
_refine_ls_hydrogen_treatment constr
_refine_ls_matrix_type full
_refine_ls_number_parameters 830
_refine_ls_number_reflns 22914
_refine_ls_number_restraints 116
_refine_ls_restrained_S_all 1.198
_refine_ls_R_factor_all 0.1254
_refine_ls_R_factor_gt 0.0986
_refine_ls_shift/su_max 0.001
_refine_ls_shift/su_mean 0.000
_refine_ls_structure_factor_coef Fsqd
_refine_ls_weighting_details 'calc w=1/[\s^2^(Fo^2^)+(0.2000P)^2^+0.0000P] where P=(Fo^2^+2Fc^2^)/3'
_refine_ls_weighting_scheme calc
_refine_ls_wR_factor_gt 0.2846
_refine_ls_wR_factor_ref 0.3192
_reflns_number_gt 15153
_reflns_number_total 22914
_reflns_threshold_expression >2sigma(I)
_cod_data_source_file c5cc00087d2.cif
_cod_data_source_block 1
_cod_original_sg_symbol_H-M P-31c
_cod_database_code 7116593

loop_
_symmetry_equiv_pos_as_xyz
'x, y, z'
'-y, x-y, z'
'-x+y, -x, z'
'-y, -x, -z+1/2'
'-x+y, y, -z+1/2'
'x, x-y, -z+1/2'
'-x, -y, -z'
'y, -x+y, -z'
'x-y, x, -z'
'y, x, z-1/2'
'x-y, -y, z-1/2'
'-x, -x+y, z-1/2'

loop_
_atom_site_label
_atom_site_type_symbol
_atom_site_fract_x
_atom_site_fract_y
_atom_site_fract_z
_atom_site_U_iso_or_equiv
_atom_site_adp_type
_atom_site_occupancy
_atom_site_symmetry_multiplicity
_atom_site_calc_flag
_atom_site_refinement_flags
Zn1 Zn 0.29282(3) -0.03424(3) 0.660120(17) 0.0450(2) Uani 1 1 d .
Zn2 Zn 0.6667 0.3333 0.46104(3) 0.0576(4) Uani 1 3 d S
Pd1 Pd 0.664064(13) 0.122909(15) 0.638069(9) 0.04002(16) Uani 1 1 d .
C110 C 0.56286(19) 0.1046(2) 0.64860(13) 0.0455(12) Uani 1 1 d .
H11A H 0.5772 0.1216 0.6670 0.055 Uiso 1 1 calc R
C111 C 0.51245(18) 0.0866(2) 0.64323(12) 0.0418(11) Uani 1 1 d .
H11B H 0.4930 0.0905 0.6582 0.050 Uiso 1 1 calc R
C112 C 0.49128(18) 0.06263(19) 0.61525(12) 0.0393(11) Uani 1 1 d .
C113 C 0.5219(2) 0.0564(3) 0.59459(14) 0.0564(15) Uani 1 1 d .
H11C H 0.5091 0.0402 0.5758 0.068 Uiso 1 1 calc R
C114 C 0.5709(2) 0.0741(3) 0.60163(13) 0.0579(17) Uani 1 1 d .
H11D H 0.5908 0.0693 0.5875 0.069 Uiso 1 1 calc R
C115 C 0.40265(18) 0.02473(17) 0.63249(11) 0.0358(10) Uani 1 1 d .
H11E H 0.4133 0.0237 0.6526 0.043 Uiso 1 1 calc R
C116 C 0.43823(18) 0.0449(2) 0.60857(12) 0.0413(11) Uani 1 1 d .
C117 C 0.4216(2) 0.0458(3) 0.57888(14) 0.0595(17) Uani 1 1 d .
H11F H 0.4440 0.0584 0.5624 0.071 Uiso 1 1 calc R
C118 C 0.3723(2) 0.0282(3) 0.57370(15) 0.073(2) Uani 1 1 d .
H11G H 0.3610 0.0294 0.5539 0.087 Uiso 1 1 calc R
C119 C 0.3392(2) 0.0085(3) 0.59829(14) 0.0528(15) Uani 1 1 d D
C120 C 0.2858(2) -0.0100(3) 0.59528(16) 0.074(2) Uani 1 1 d D
H12A H 0.2740 -0.0051 0.5765 0.089 Uiso 1 1 calc R
C121 C 0.20626(16) -0.0372(4) 0.61423(19) 0.143(5) Uani 1 1 d GDU
C122 C 0.1982(3) -0.0017(3) 0.5998(3) 0.215(8) Uani 1 1 d GU
H12B H 0.2249 0.0274 0.5922 0.258 Uiso 1 1 calc R
C123 C 0.1500(4) -0.0099(4) 0.5968(3) 0.224(8) Uani 1 1 d GDU
H12C H 0.1446 0.0139 0.5872 0.269 Uiso 1 1 calc R
C124 C 0.1100(3) -0.0534(4) 0.6083(3) 0.196(7) Uani 1 1 d GDU
C125 C 0.11812(17) -0.0889(3) 0.6227(2) 0.109(3) Uani 1 1 d GDU
H12D H 0.0913 -0.1180 0.6304 0.131 Uiso 1 1 calc R
C126 C 0.1662(2) -0.0808(3) 0.62567(17) 0.120(4) Uani 1 1 d GU
H12E H 0.1717 -0.1045 0.6353 0.144 Uiso 1 1 calc R
C127 C 0.0549(7) -0.0655(11) 0.6051(6) 0.322(17) Uani 1 1 d DU
H12F H 0.0542 -0.0383 0.5950 0.386 Uiso 1 1 calc R
H12G H 0.0401 -0.0706 0.6253 0.386 Uiso 1 1 calc R
H12H H 0.0365 -0.0952 0.5928 0.386 Uiso 1 1 calc R
C210 C 0.4370(2) 0.0968(2) 0.79590(13) 0.0434(12) Uani 1 1 d .
H21A H 0.4502 0.1309 0.7938 0.052 Uiso 1 1 calc R
C211 C 0.4202(2) 0.0667(2) 0.76980(12) 0.0433(12) Uani 1 1 d .
H21B H 0.4212 0.0804 0.7504 0.052 Uiso 1 1 calc R
C212 C 0.40176(18) 0.0162(2) 0.77275(13) 0.0418(11) Uani 1 1 d .
C213 C 0.4002(2) -0.0033(2) 0.80213(12) 0.0441(12) Uani 1 1 d .
H21C H 0.3880 -0.0373 0.8046 0.053 Uiso 1 1 calc R
C214 C 0.4165(2) 0.0274(2) 0.82743(13) 0.0436(11) Uani 1 1 d .
H21D H 0.4153 0.0140 0.8470 0.052 Uiso 1 1 calc R
C215 C 0.35775(17) -0.00818(18) 0.72149(12) 0.0373(10) Uani 1 1 d .
H21E H 0.3508 0.0175 0.7241 0.045 Uiso 1 1 calc R
C216 C 0.38477(19) -0.01611(19) 0.74465(13) 0.0422(11) Uani 1 1 d .
C217 C 0.3949(2) -0.0548(2) 0.74079(13) 0.0454(12) Uani 1 1 d .
H21F H 0.4119 -0.0616 0.7561 0.054 Uiso 1 1 calc R
C218 C 0.3791(3) -0.0831(2) 0.71364(14) 0.0542(14) Uani 1 1 d .
H21G H 0.3860 -0.1087 0.7103 0.065 Uiso 1 1 calc R
C219 C 0.3532(2) -0.07240(19) 0.69192(13) 0.0488(14) Uani 1 1 d .
C220 C 0.3346(3) -0.1013(2) 0.66253(15) 0.0621(18) Uani 1 1 d .
H22A H 0.3466 -0.1218 0.6557 0.075 Uiso 1 1 calc R
C221 C 0.2877(2) -0.12336(18) 0.61752(10) 0.081(3) Uani 1 1 d G
C222 C 0.32240(19) -0.1197(2) 0.59566(13) 0.104(4) Uani 1 1 d G
H22B H 0.3562 -0.0995 0.5996 0.124 Uiso 1 1 calc R
C223 C 0.3066(3) -0.1460(3) 0.56789(12) 0.126(4) Uani 1 1 d GU
H22C H 0.3298 -0.1435 0.5533 0.152 Uiso 1 1 calc R
C224 C 0.2560(3) -0.1761(2) 0.56197(11) 0.121(4) Uani 1 1 d GU
C225 C 0.2213(2) -0.1798(2) 0.58383(14) 0.109(3) Uani 1 1 d GU
H22D H 0.1875 -0.1999 0.5799 0.130 Uiso 1 1 calc R
C226 C 0.23710(19) -0.1534(2) 0.61160(13) 0.086(3) Uani 1 1 d G
H22E H 0.2139 -0.1559 0.6262 0.103 Uiso 1 1 calc R
C227 C 0.2398(7) -0.2041(5) 0.5311(2) 0.169(7) Uani 1 1 d U
H22F H 0.2042 -0.2216 0.5297 0.203 Uiso 1 1 calc R
H22G H 0.2515 -0.2275 0.5299 0.203 Uiso 1 1 calc R
H22H H 0.2536 -0.1809 0.5142 0.203 Uiso 1 1 calc R
C310 C 0.4274(2) 0.2330(2) 0.65682(15) 0.0507(13) Uani 1 1 d .
H31A H 0.4614 0.2446 0.6560 0.061 Uiso 1 1 calc R
C311 C 0.3967(2) 0.1849(2) 0.66548(15) 0.0512(13) Uani 1 1 d .
H31B H 0.4095 0.1642 0.6701 0.061 Uiso 1 1 calc R
C312 C 0.3453(2) 0.1671(2) 0.66730(13) 0.0456(12) Uani 1 1 d .
C313 C 0.3286(2) 0.1989(2) 0.65985(15) 0.0519(14) Uani 1 1 d .
H31C H 0.2947 0.1881 0.6608 0.062 Uiso 1 1 calc R
C314 C 0.3620(2) 0.2474(2) 0.65084(14) 0.0455(12) Uani 1 1 d .
H31D H 0.3499 0.2686 0.6457 0.055 Uiso 1 1 calc R
C315 C 0.32044(19) 0.0772(2) 0.66890(13) 0.0458(12) Uani 1 1 d .
H31E H 0.3487 0.0853 0.6571 0.055 Uiso 1 1 calc R
C316 C 0.3112(2) 0.1147(2) 0.67736(13) 0.0486(13) Uani 1 1 d .
C317 C 0.2700(2) 0.1036(2) 0.69523(16) 0.0588(16) Uani 1 1 d .
H31F H 0.2628 0.1283 0.7009 0.071 Uiso 1 1 calc R
C318 C 0.2394(3) 0.0543(2) 0.70450(19) 0.075(2) Uani 1 1 d .
H31G H 0.2117 0.0455 0.7169 0.090 Uiso 1 1 calc R
C319 C 0.2510(2) 0.0183(2) 0.69477(15) 0.0582(16) Uani 1 1 d .
C320 C 0.2197(2) -0.0342(2) 0.70274(15) 0.0593(17) Uani 1 1 d .
H32A H 0.1934 -0.0438 0.7166 0.071 Uiso 1 1 calc R
C321 C 0.1949(2) -0.1184(2) 0.69835(14) 0.0514(14) Uani 1 1 d .
C322 C 0.1444(2) -0.1366(2) 0.70204(17) 0.0621(17) Uani 1 1 d .
H32B H 0.1310 -0.1158 0.6993 0.075 Uiso 1 1 calc R
C323 C 0.1136(2) -0.1868(2) 0.70996(19) 0.0672(19) Uani 1 1 d .
H32D H 0.0797 -0.1992 0.7125 0.081 Uiso 1 1 calc R
C324 C 0.1325(3) -0.2182(2) 0.71404(17) 0.0629(17) Uani 1 1 d .
C325 C 0.1830(3) -0.1998(3) 0.70994(18) 0.0655(18) Uani 1 1 d .
H32E H 0.1964 -0.2204 0.7129 0.079 Uiso 1 1 calc R
C326 C 0.2137(2) -0.1503(3) 0.70144(17) 0.0627(17) Uani 1 1 d .
H32F H 0.2473 -0.1386 0.6978 0.075 Uiso 1 1 calc R
C327 C 0.0992(3) -0.2721(2) 0.7225(2) 0.074(2) Uani 1 1 d .
H32G H 0.0661 -0.2783 0.7262 0.089 Uiso 1 1 calc R
H32H H 0.1116 -0.2796 0.7410 0.089 Uiso 1 1 calc R
H32I H 0.0987 -0.2928 0.7058 0.089 Uiso 1 1 calc R
C410 C 0.7211(2) 0.1734(2) 0.58111(13) 0.0440(12) Uani 1 1 d .
H41A H 0.7336 0.1518 0.5834 0.053 Uiso 1 1 calc R
C411 C 0.7385(2) 0.2076(2) 0.55706(13) 0.0448(12) Uani 1 1 d .
H41B H 0.7624 0.2087 0.5435 0.054 Uiso 1 1 calc R
C412 C 0.72072(19) 0.24030(19) 0.55302(12) 0.0386(10) Uani 1 1 d .
C413 C 0.6853(2) 0.2371(2) 0.57443(13) 0.0499(14) Uani 1 1 d .
H41C H 0.6723 0.2583 0.5726 0.060 Uiso 1 1 calc R
C414 C 0.6694(2) 0.2027(3) 0.59829(15) 0.0538(15) Uani 1 1 d .
H41D H 0.6464 0.2017 0.6126 0.065 Uiso 1 1 calc R
C415 C 0.7373(2) 0.27599(19) 0.52720(12) 0.0418(11) Uani 1 1 d .
C416 C 0.7856(3) 0.3003(2) 0.51700(14) 0.0544(15) Uani 1 1 d .
H41E H 0.8093 0.2950 0.5268 0.065 Uiso 1 1 calc R
C417 C 0.7995(3) 0.3334(3) 0.49177(16) 0.0606(17) Uani 1 1 d .
H41F H 0.8322 0.3506 0.4847 0.073 Uiso 1 1 calc R
C418 C 0.7620(3) 0.3394(2) 0.47755(13) 0.0512(14) Uani 1 1 d .
C419 C 0.7039(2) 0.2871(2) 0.51244(11) 0.0404(11) Uani 1 1 d .
H41G H 0.6715 0.2722 0.5200 0.048 Uiso 1 1 calc R
C420 C 0.7716(3) 0.3706(2) 0.44996(14) 0.0573(16) Uani 1 1 d .
H42A H 0.8037 0.3882 0.4420 0.069 Uiso 1 1 calc R
C421 C 0.7519(2) 0.40723(19) 0.40966(8) 0.0667(19) Uani 1 1 d G
C422 C 0.7732(2) 0.3988(2) 0.38358(10) 0.082(2) Uani 1 1 d G
H42C H 0.7824 0.3746 0.3841 0.098 Uiso 1 1 calc R
C423 C 0.7807(2) 0.4267(2) 0.35671(9) 0.086(3) Uani 1 1 d G
H42D H 0.7949 0.4211 0.3393 0.103 Uiso 1 1 calc R
C424 C 0.7669(2) 0.4630(2) 0.35593(10) 0.073(2) Uani 1 1 d G
C425 C 0.7456(3) 0.4714(2) 0.38202(13) 0.097(3) Uani 1 1 d G
H42E H 0.7363 0.4956 0.3815 0.116 Uiso 1 1 calc R
C426 C 0.7380(3) 0.4435(2) 0.40888(10) 0.109(4) Uani 1 1 d G
H42F H 0.7238 0.4491 0.4263 0.131 Uiso 1 1 calc R
C427 C 0.7714(4) 0.4913(4) 0.3265(2) 0.100(3) Uani 1 1 d .
H42G H 0.7557 0.5110 0.3294 0.120 Uiso 1 1 calc R
H42H H 0.7554 0.4683 0.3097 0.120 Uiso 1 1 calc R
H42I H 0.8059 0.5127 0.3216 0.120 Uiso 1 1 calc R
B1 B 0.8356(4) 0.3309(4) 0.7071(2) 0.074(2) Uiso 1 1 d .
F1 F 0.8765(2) 0.3311(2) 0.69705(14) 0.0951(16) Uiso 1 1 d .
F2 F 0.7904(3) 0.2882(3) 0.69468(18) 0.134(2) Uiso 1 1 d .
F3 F 0.8353(3) 0.3730(3) 0.69848(19) 0.144(3) Uiso 1 1 d .
F4 F 0.8306(3) 0.3257(3) 0.73869(17) 0.127(2) Uiso 1 1 d .
N110 N 0.59099(16) 0.09788(17) 0.62803(10) 0.0413(10) Uani 1 1 d .
N111 N 0.35479(15) 0.00725(17) 0.62752(10) 0.0427(10) Uani 1 1 d .
N112 N 0.25530(18) -0.0322(2) 0.61676(12) 0.0628(15) Uani 1 1 d D
N210 N 0.43461(16) 0.07698(18) 0.82460(10) 0.0428(10) Uani 1 1 d .
N211 N 0.34172(15) -0.03583(15) 0.69604(10) 0.0374(9) Uani 1 1 d .
N212 N 0.3016(2) -0.09743(17) 0.64679(11) 0.0545(13) Uani 1 1 d .
N310 N 0.41164(17) 0.26471(16) 0.64935(11) 0.0442(10) Uani 1 1 d .
N311 N 0.29040(16) 0.02950(17) 0.67695(11) 0.0473(11) Uani 1 1 d .
N312 N 0.22791(17) -0.06669(18) 0.69107(11) 0.0506(12) Uani 1 1 d .
N313 N 0.68634(15) 0.17057(17) 0.60139(10) 0.0395(9) Uani 1 1 d .
N314 N 0.71566(19) 0.31717(18) 0.48857(10) 0.0447(10) Uani 1 1 d .
N315 N 0.7373(2) 0.3741(2) 0.43682(12) 0.0603(14) Uani 1 1 d .
F51 F 0.0460(5) 0.4949(5) 0.8580(3) 0.213(5) Uiso 1 1 d D
F43 F 0.8239(5) 0.1754(5) 0.5847(3) 0.236(5) Uiso 1 1 d D
F44 F 0.8702(5) 0.2539(5) 0.6051(3) 0.240(6) Uiso 1 1 d D
F41 F 0.9068(5) 0.2204(6) 0.5760(3) 0.264(7) Uiso 1 1 d D
F42 F 0.8566(5) 0.2455(5) 0.5539(3) 0.247(6) Uiso 1 1 d D
F52 F 0.0040(7) 0.5167(7) 0.8232(4) 0.325(9) Uiso 1 1 d D
B5 B 0.0490(6) 0.5318(6) 0.8383(4) 0.141(6) Uiso 1 1 d D
F53 F 0.0821(11) 0.5355(13) 0.8130(6) 0.77(4) Uiso 1 1 d D
F54 F 0.0674(8) 0.5748(6) 0.8536(5) 0.340(10) Uiso 1 1 d D
B4 B 0.8628(7) 0.2235(7) 0.5799(4) 0.162(7) Uiso 1 1 d D
F21 F 0.6667 0.3333 0.5787(3) 0.118(4) Uiso 1 3 d SD
B2 B 0.6667 0.3333 0.6097(4) 0.112(7) Uiso 1 3 d SD
F22 F 0.6469(5) 0.3619(5) 0.6206(3) 0.217(5) Uiso 1 1 d D
F33 F 0.5493(5) 0.5438(6) 0.4655(3) 0.252(6) Uiso 1 1 d D
F34 F 0.5389(6) 0.5212(6) 0.5162(3) 0.270(7) Uiso 1 1 d D
F32 F 0.5874(9) 0.5028(7) 0.4840(6) 0.405(13) Uiso 1 1 d D
F31 F 0.6172(6) 0.5824(6) 0.4989(4) 0.304(8) Uiso 1 1 d D
B3 B 0.5737(7) 0.5382(7) 0.4910(4) 0.177(8) Uiso 1 1 d D

loop_
_atom_site_aniso_label
_atom_site_aniso_U_11
_atom_site_aniso_U_22
_atom_site_aniso_U_33
_atom_site_aniso_U_23
_atom_site_aniso_U_13
_atom_site_aniso_U_12
Zn1 0.0317(3) 0.0373(4) 0.0404(4) 0.0010(3) -0.0021(3) -0.0020(3)
Zn2 0.0735(6) 0.0735(6) 0.0260(6) 0.000 0.000 0.0367(3)
Pd1 0.0297(2) 0.0488(2) 0.0416(2) 0.01443(16) 0.00181(14) 0.01958(17)
C110 0.028(2) 0.048(3) 0.047(3) 0.000(2) 0.002(2) 0.009(2)
C111 0.030(2) 0.051(3) 0.038(3) 0.005(2) 0.005(2) 0.016(2)
C112 0.032(2) 0.042(3) 0.038(3) 0.010(2) 0.003(2) 0.014(2)
C113 0.042(3) 0.087(5) 0.045(3) -0.002(3) -0.003(2) 0.035(3)
C114 0.053(3) 0.107(5) 0.035(3) 0.000(3) 0.000(2) 0.055(4)
C115 0.035(2) 0.032(2) 0.030(2) 0.0011(18) 0.0006(19) 0.0095(19)
C116 0.030(2) 0.044(3) 0.042(3) 0.004(2) 0.006(2) 0.012(2)
C117 0.041(3) 0.085(5) 0.040(3) 0.012(3) 0.003(2) 0.021(3)
C118 0.039(3) 0.116(6) 0.037(3) 0.023(3) 0.000(2) 0.020(4)
C119 0.030(3) 0.068(4) 0.042(3) 0.008(3) -0.005(2) 0.012(3)
C120 0.033(3) 0.101(6) 0.055(4) 0.026(4) -0.012(3) 0.009(3)
C121 0.042(4) 0.254(13) 0.091(6) 0.078(8) 0.001(4) 0.042(6)
C122 0.101(7) 0.220(15) 0.278(18) 0.097(14) -0.037(11) 0.045(9)
C123 0.120(8) 0.203(15) 0.35(2) 0.096(15) -0.005(14) 0.083(10)
C124 0.104(7) 0.231(16) 0.272(18) 0.072(14) 0.025(11) 0.098(9)
C125 0.043(4) 0.151(9) 0.114(7) 0.016(6) 0.011(4) 0.034(5)
C126 0.047(4) 0.213(11) 0.086(6) 0.048(7) 0.019(4) 0.055(5)
C127 0.114(9) 0.43(4) 0.43(4) 0.16(3) -0.021(18) 0.137(16)
C210 0.045(3) 0.047(3) 0.047(3) -0.011(2) -0.013(2) 0.030(2)
C211 0.048(3) 0.050(3) 0.038(3) -0.005(2) -0.010(2) 0.029(2)
C212 0.032(2) 0.050(3) 0.044(3) -0.012(2) -0.007(2) 0.021(2)
C213 0.042(3) 0.043(3) 0.043(3) -0.003(2) -0.003(2) 0.018(2)
C214 0.039(3) 0.046(3) 0.044(3) -0.003(2) -0.007(2) 0.020(2)
C215 0.027(2) 0.032(2) 0.043(3) -0.002(2) -0.0011(19) 0.0074(18)
C216 0.033(2) 0.035(2) 0.046(3) -0.003(2) 0.003(2) 0.007(2)
C217 0.042(3) 0.046(3) 0.045(3) -0.008(2) -0.007(2) 0.019(2)
C218 0.065(4) 0.039(3) 0.051(3) -0.005(2) -0.004(3) 0.021(3)
C219 0.054(3) 0.025(2) 0.042(3) -0.003(2) 0.003(2) 0.001(2)
C220 0.081(5) 0.032(3) 0.045(3) -0.003(2) 0.002(3) 0.008(3)
C221 0.113(7) 0.036(3) 0.052(4) -0.014(3) -0.016(4) 0.006(4)
C222 0.135(8) 0.071(5) 0.044(4) -0.007(4) 0.016(5) 0.006(5)
C223 0.171(8) 0.081(6) 0.061(5) 0.001(5) 0.014(6) 0.013(7)
C224 0.187(9) 0.077(6) 0.058(5) -0.019(4) -0.025(5) 0.034(7)
C225 0.140(8) 0.072(5) 0.094(6) -0.040(5) -0.052(5) 0.038(6)
C226 0.096(6) 0.070(5) 0.077(5) -0.028(4) -0.034(5) 0.031(5)
C227 0.256(17) 0.095(8) 0.070(6) -0.033(6) -0.013(8) 0.024(10)
C310 0.033(3) 0.037(3) 0.072(4) -0.002(3) 0.004(3) 0.010(2)
C311 0.035(3) 0.042(3) 0.064(4) 0.004(3) 0.000(2) 0.009(2)
C312 0.041(3) 0.035(3) 0.047(3) 0.003(2) 0.005(2) 0.008(2)
C313 0.033(3) 0.046(3) 0.065(4) -0.001(3) 0.004(2) 0.011(2)
C314 0.040(3) 0.037(3) 0.055(3) 0.002(2) 0.011(2) 0.016(2)
C315 0.032(2) 0.037(3) 0.046(3) 0.003(2) -0.001(2) 0.001(2)
C316 0.040(3) 0.037(3) 0.046(3) -0.003(2) 0.001(2) 0.002(2)
C317 0.049(3) 0.040(3) 0.065(4) 0.004(3) 0.014(3) 0.005(3)
C318 0.065(4) 0.039(3) 0.090(5) 0.000(3) 0.030(4) 0.003(3)
C319 0.051(3) 0.038(3) 0.052(3) -0.005(2) 0.011(3) -0.003(3)
C320 0.054(3) 0.036(3) 0.055(3) -0.001(3) 0.020(3) -0.003(3)
C321 0.041(3) 0.032(3) 0.052(3) 0.006(2) 0.007(2) -0.003(2)
C322 0.040(3) 0.041(3) 0.083(5) 0.004(3) 0.017(3) 0.004(3)
C323 0.044(3) 0.038(3) 0.095(5) -0.005(3) 0.017(3) 0.002(3)
C324 0.053(3) 0.038(3) 0.072(4) 0.011(3) 0.024(3) 0.003(3)
C325 0.057(4) 0.053(4) 0.078(5) 0.018(3) 0.019(3) 0.021(3)
C326 0.031(3) 0.059(4) 0.074(4) 0.016(3) 0.020(3) 0.004(3)
C327 0.060(4) 0.040(3) 0.103(6) 0.008(4) 0.018(4) 0.011(3)
C410 0.042(3) 0.038(3) 0.050(3) 0.013(2) 0.012(2) 0.019(2)
C411 0.052(3) 0.043(3) 0.046(3) 0.008(2) 0.015(2) 0.028(2)
C412 0.045(3) 0.035(2) 0.036(2) -0.001(2) 0.000(2) 0.020(2)
C413 0.057(3) 0.065(4) 0.046(3) 0.015(3) 0.013(3) 0.045(3)
C414 0.060(4) 0.066(4) 0.052(3) 0.022(3) 0.015(3) 0.045(3)
C415 0.054(3) 0.036(2) 0.039(3) 0.001(2) 0.008(2) 0.025(2)
C416 0.064(4) 0.063(4) 0.050(3) 0.020(3) 0.017(3) 0.042(3)
C417 0.067(4) 0.064(4) 0.063(4) 0.026(3) 0.023(3) 0.043(3)
C418 0.077(4) 0.041(3) 0.040(3) -0.001(2) 0.004(3) 0.033(3)
C419 0.047(3) 0.043(3) 0.029(2) -0.003(2) -0.001(2) 0.021(2)
C420 0.088(5) 0.046(3) 0.044(3) 0.003(3) 0.019(3) 0.038(3)
C421 0.110(6) 0.085(5) 0.031(3) 0.006(3) 0.007(3) 0.068(5)
C422 0.088(6) 0.090(6) 0.065(5) 0.011(4) 0.001(4) 0.044(5)
C423 0.093(6) 0.101(7) 0.053(4) 0.022(4) 0.008(4) 0.041(5)
C424 0.091(6) 0.081(5) 0.059(4) 0.009(4) 0.000(4) 0.051(5)
C425 0.124(8) 0.072(5) 0.088(6) 0.025(5) 0.017(6) 0.044(6)
C426 0.185(11) 0.048(4) 0.066(5) 0.022(4) 0.052(6) 0.037(5)
C427 0.078(5) 0.126(8) 0.070(5) 0.044(5) -0.008(4) 0.031(5)
N110 0.034(2) 0.046(2) 0.041(2) 0.0128(19) 0.0035(18) 0.0166(18)
N111 0.029(2) 0.042(2) 0.038(2) 0.0047(18) -0.0019(17) 0.0033(17)
N112 0.032(2) 0.066(3) 0.054(3) 0.012(3) -0.003(2) -0.002(2)
N210 0.040(2) 0.053(3) 0.043(2) -0.010(2) -0.0102(19) 0.029(2)
N211 0.0317(19) 0.0289(19) 0.034(2) -0.0018(16) 0.0010(16) 0.0019(16)
N212 0.063(3) 0.031(2) 0.037(2) -0.0038(18) -0.004(2) -0.001(2)
N310 0.046(2) 0.038(2) 0.044(2) -0.0026(19) 0.0087(19) 0.0171(19)
N311 0.035(2) 0.041(2) 0.043(2) 0.0028(19) 0.0001(18) 0.0013(18)
N312 0.035(2) 0.040(2) 0.047(3) 0.004(2) 0.0019(19) -0.0033(19)
N313 0.031(2) 0.047(2) 0.043(2) 0.0101(19) -0.0004(17) 0.0219(18)
N314 0.059(3) 0.045(2) 0.035(2) 0.0006(19) 0.006(2) 0.029(2)
N315 0.091(4) 0.069(3) 0.041(3) 0.012(2) 0.016(3) 0.055(3)

loop_
_atom_type_symbol
_atom_type_description
_atom_type_scat_dispersion_real
_atom_type_scat_dispersion_imag
_atom_type_scat_source
C C 0.0181 0.0091 'International Tables Vol C Tables 4.2.6.8 and 6.1.1.4'
H H 0.0000 0.0000 'International Tables Vol C Tables 4.2.6.8 and 6.1.1.4'
B B 0.0090 0.0039 'International Tables Vol C Tables 4.2.6.8 and 6.1.1.4'
N N 0.0311 0.0180 'International Tables Vol C Tables 4.2.6.8 and 6.1.1.4'
O O 0.0492 0.0322 'International Tables Vol C Tables 4.2.6.8 and 6.1.1.4'
F F 0.0727 0.0534 'International Tables Vol C Tables 4.2.6.8 and 6.1.1.4'
Zn Zn -1.5491 0.6778 'International Tables Vol C Tables 4.2.6.8 and 6.1.1.4'
Pd Pd 0.1215 3.9337 'International Tables Vol C Tables 4.2.6.8 and 6.1.1.4'

loop_
_geom_angle_atom_site_label_1
_geom_angle_atom_site_label_2
_geom_angle_atom_site_label_3
_geom_angle
_geom_angle_site_symmetry_1
_geom_angle_site_symmetry_3
N311 Zn1 N211 97.35(17) . .
N311 Zn1 N212 173.68(19) . .
N211 Zn1 N212 76.40(18) . .
N311 Zn1 N312 76.77(19) . .
N211 Zn1 N312 92.87(17) . .
N212 Zn1 N312 104.2(2) . .
N311 Zn1 N111 95.66(18) . .
N211 Zn1 N111 92.82(16) . .
N212 Zn1 N111 83.88(19) . .
N312 Zn1 N111 171.1(2) . .
N311 Zn1 N112 89.8(2) . .
N211 Zn1 N112 167.72(19) . .
N212 Zn1 N112 96.2(2) . .
N312 Zn1 N112 98.51(19) . .
N111 Zn1 N112 76.46(17) . .
N315 Zn2 N315 99.0(2) 3_665 .
N315 Zn2 N315 99.0(2) 3_665 2_655
N315 Zn2 N315 99.0(2) . 2_655
N315 Zn2 N314 91.28(19) 3_665 .
N315 Zn2 N314 77.07(19) . .
N315 Zn2 N314 169.51(19) 2_655 .
N315 Zn2 N314 77.07(19) 3_665 3_665
N315 Zn2 N314 169.51(19) . 3_665
N315 Zn2 N314 91.28(19) 2_655 3_665
N314 Zn2 N314 93.20(16) . 3_665
N315 Zn2 N314 169.51(19) 3_665 2_655
N315 Zn2 N314 91.28(19) . 2_655
N315 Zn2 N314 77.07(19) 2_655 2_655
N314 Zn2 N314 93.20(16) . 2_655
N314 Zn2 N314 93.21(16) 3_665 2_655
N310 Pd1 N210 89.25(17) 2_655 5_656
N310 Pd1 N313 90.37(17) 2_655 .
N210 Pd1 N313 178.46(19) 5_656 .
N310 Pd1 N110 178.18(18) 2_655 .
N210 Pd1 N110 89.11(17) 5_656 .
N313 Pd1 N110 91.26(16) . .
N110 C110 C111 121.4(5) . .
C110 C111 C112 119.5(5) . .
C113 C112 C111 117.1(5) . .
C113 C112 C116 122.5(5) . .
C111 C112 C116 120.4(5) . .
C114 C113 C112 120.4(6) . .
N110 C114 C113 122.0(5) . .
N111 C115 C116 122.5(5) . .
C117 C116 C115 117.7(5) . .
C117 C116 C112 122.0(5) . .
C115 C116 C112 120.3(5) . .
C118 C117 C116 120.0(5) . .
C117 C118 C119 119.3(6) . .
N111 C119 C118 121.5(5) . .
N111 C119 C120 115.0(5) . .
C118 C119 C120 123.4(5) . .
N112 C120 C119 123.2(6) . .
C122 C121 C126 120.0 . .
C122 C121 N112 122.8(5) . .
C126 C121 N112 117.1(6) . .
C121 C122 C123 120.0 . .
C124 C123 C122 120.0 . .
C123 C124 C125 120.0 . .
C123 C124 C127 122.7(12) . .
C125 C124 C127 117.3(12) . .
C126 C125 C124 120.0 . .
C125 C126 C121 120.0 . .
N210 C210 C211 120.8(5) . .
C212 C211 C210 119.6(5) . .
C211 C212 C213 118.9(5) . .
C211 C212 C216 119.8(5) . .
C213 C212 C216 121.3(5) . .
C214 C213 C212 119.9(5) . .
N210 C214 C213 121.3(5) . .
N211 C215 C216 122.5(5) . .
C217 C216 C215 118.7(5) . .
C217 C216 C212 121.4(5) . .
C215 C216 C212 120.0(5) . .
C218 C217 C216 118.9(5) . .
C219 C218 C217 118.6(6) . .
N211 C219 C218 122.8(5) . .
N211 C219 C220 115.4(6) . .
C218 C219 C220 121.8(6) . .
N212 C220 C219 118.6(7) . .
C222 C221 C226 120.0 . .
C222 C221 N212 122.7(4) . .
C226 C221 N212 117.3(4) . .
C221 C222 C223 120.0 . .
C222 C223 C224 120.0 . .
C223 C224 C225 120.0 . .
C223 C224 C227 118.7(8) . .
C225 C224 C227 121.3(9) . .
C226 C225 C224 120.0 . .
C225 C226 C221 120.0 . .
N310 C310 C311 124.1(5) . .
C310 C311 C312 118.6(6) . .
C313 C312 C311 118.2(5) . .
C313 C312 C316 122.5(5) . .
C311 C312 C316 119.3(6) . .
C312 C313 C314 120.1(5) . .
N310 C314 C313 121.8(5) . .
N311 C315 C316 122.7(5) . .
C317 C316 C315 119.6(5) . .
C317 C316 C312 119.7(6) . .
C315 C316 C312 120.7(5) . .
C316 C317 C318 118.0(7) . .
C319 C318 C317 119.0(6) . .
N311 C319 C318 122.2(5) . .
N311 C319 C320 115.9(6) . .
C318 C319 C320 121.8(6) . .
N312 C320 C319 120.7(6) . .
C322 C321 C326 119.6(5) . .
C322 C321 N312 120.5(6) . .
C326 C321 N312 119.9(5) . .
C321 C322 C323 118.8(7) . .
C324 C323 C322 121.6(6) . .
C323 C324 C325 119.0(6) . .
C323 C324 C327 121.2(6) . .
C325 C324 C327 119.8(7) . .
C324 C325 C326 120.0(7) . .
C321 C326 C325 120.9(6) . .
N313 C410 C411 121.5(5) . .
C410 C411 C412 120.7(5) . .
C411 C412 C413 116.9(5) . .
C411 C412 C415 121.9(5) . .
C413 C412 C415 121.2(5) . .
C414 C413 C412 120.5(5) . .
N313 C414 C413 121.7(5) . .
C416 C415 C419 117.5(5) . .
C416 C415 C412 122.2(5) . .
C419 C415 C412 120.3(5) . .
C415 C416 C417 120.1(6) . .
C416 C417 C418 117.5(6) . .
N314 C418 C417 121.7(5) . .
N314 C418 C420 116.2(6) . .
C417 C418 C420 122.1(6) . .
N314 C419 C415 123.6(5) . .
N315 C420 C418 121.3(7) . .
C422 C421 C426 120.0 . .
C422 C421 N315 121.2(4) . .
C426 C421 N315 118.3(4) . .
C423 C422 C421 120.0 . .
C422 C423 C424 120.0 . .
C425 C424 C423 120.0 . .
C425 C424 C427 118.8(6) . .
C423 C424 C427 121.1(6) . .
C424 C425 C426 120.0 . .
C425 C426 C421 120.0 . .
F1 B1 F3 111.7(9) . .
F1 B1 F4 111.9(9) . .
F3 B1 F4 109.1(9) . .
F1 B1 F2 111.4(8) . .
F3 B1 F2 107.8(9) . .
F4 B1 F2 104.6(8) . .
C114 N110 C110 119.5(5) . .
C114 N110 Pd1 121.0(4) . .
C110 N110 Pd1 119.4(4) . .
C115 N111 C119 118.9(5) . .
C115 N111 Zn1 127.8(3) . .
C119 N111 Zn1 112.8(3) . .
C120 N112 C121 117.8(6) . .
C120 N112 Zn1 111.8(4) . .
C121 N112 Zn1 126.6(4) . .
C214 N210 C210 119.5(5) . .
C214 N210 Pd1 121.7(4) . 5_656
C210 N210 Pd1 118.8(4) . 5_656
C215 N211 C219 118.5(5) . .
C215 N211 Zn1 127.6(4) . .
C219 N211 Zn1 113.7(3) . .
C220 N212 C221 116.1(6) . .
C220 N212 Zn1 114.2(4) . .
C221 N212 Zn1 126.4(4) . .
C310 N310 C314 117.2(5) . .
C310 N310 Pd1 122.3(4) . 3_665
C314 N310 Pd1 120.5(4) . 3_665
C319 N311 C315 118.5(6) . .
C319 N311 Zn1 113.9(4) . .
C315 N311 Zn1 127.3(4) . .
C320 N312 C321 119.2(5) . .
C320 N312 Zn1 112.4(4) . .
C321 N312 Zn1 128.4(4) . .
C414 N313 C410 118.8(5) . .
C414 N313 Pd1 119.9(4) . .
C410 N313 Pd1 121.0(3) . .
C419 N314 C418 119.5(5) . .
C419 N314 Zn2 127.8(4) . .
C418 N314 Zn2 112.6(4) . .
C420 N315 C421 116.2(6) . .
C420 N315 Zn2 112.7(4) . .
C421 N315 Zn2 130.9(4) . .
F54 B5 F51 110.1(13) . .
F54 B5 F52 115.0(14) . .
F51 B5 F52 111.3(13) . .
F54 B5 F53 110.9(16) . .
F51 B5 F53 105.7(14) . .
F52 B5 F53 103.2(14) . .
F42 B4 F44 108.3(16) . .
F42 B4 F43 113.1(14) . .
F44 B4 F43 112.2(14) . .
F42 B4 F41 108.4(13) . .
F44 B4 F41 107.6(13) . .
F43 B4 F41 106.9(14) . .
F21 B2 F22 109.8(9) . 3_665
F21 B2 F22 109.8(9) . 2_655
F22 B2 F22 109.2(9) 3_665 2_655
F21 B2 F22 109.8(9) . .
F22 B2 F22 109.2(9) 3_665 .
F22 B2 F22 109.2(9) 2_655 .
F32 B3 F33 109.2(15) . .
F32 B3 F31 107.5(15) . .
F33 B3 F31 112.7(15) . .
F32 B3 F34 110.3(19) . .
F33 B3 F34 106.3(13) . .
F31 B3 F34 111.0(14) . .

loop_
_geom_bond_atom_site_label_1
_geom_bond_atom_site_label_2
_geom_bond_distance
_geom_bond_site_symmetry_2
Zn1 N311 2.142(5) .
Zn1 N211 2.182(4) .
Zn1 N212 2.187(6) .
Zn1 N312 2.193(5) .
Zn1 N111 2.200(4) .
Zn1 N112 2.214(5) .
Zn2 N315 2.172(6) 3_665
Zn2 N315 2.172(6) .
Zn2 N315 2.172(6) 2_655
Zn2 N314 2.173(5) .
Zn2 N314 2.173(5) 3_665
Zn2 N314 2.173(5) 2_655
Pd1 N310 2.007(4) 2_655
Pd1 N210 2.024(4) 5_656
Pd1 N313 2.031(4) .
Pd1 N110 2.042(4) .
C110 N110 1.329(7) .
C110 C111 1.392(7) .
C111 C112 1.393(8) .
C112 C113 1.381(8) .
C112 C116 1.479(7) .
C113 C114 1.369(8) .
C114 N110 1.326(8) .
C115 N111 1.319(7) .
C115 C116 1.406(7) .
C116 C117 1.381(8) .
C117 C118 1.359(9) .
C118 C119 1.385(9) .
C119 N111 1.353(7) .
C119 C120 1.462(8) .
C120 N112 1.253(8) .
C121 C122 1.3900 .
C121 C126 1.3900 .
C121 N112 1.454(8) .
C122 C123 1.3900 .
C123 C124 1.3900 .
C124 C125 1.3900 .
C124 C127 1.563(15) .
C125 C126 1.3900 .
C210 N210 1.363(7) .
C210 C211 1.384(8) .
C211 C212 1.379(8) .
C212 C213 1.390(8) .
C212 C216 1.487(7) .
C213 C214 1.365(8) .
C214 N210 1.354(7) .
C215 N211 1.324(6) .
C215 C216 1.400(8) .
C216 C217 1.395(8) .
C217 C218 1.393(8) .
C218 C219 1.377(9) .
C219 N211 1.360(8) .
C219 C220 1.488(8) .
C220 N212 1.280(10) .
C221 C222 1.3900 .
C221 C226 1.3900 .
C221 N212 1.438(6) .
C222 C223 1.3900 .
C223 C224 1.3900 .
C224 C225 1.3900 .
C224 C227 1.527(10) .
C225 C226 1.3900 .
C310 N310 1.338(8) .
C310 C311 1.361(8) .
C311 C312 1.406(8) .
C312 C313 1.362(9) .
C312 C316 1.494(7) .
C313 C314 1.388(8) .
C314 N310 1.357(7) .
C315 N311 1.340(7) .
C315 C316 1.380(9) .
C316 C317 1.379(9) .
C317 C318 1.397(9) .
C318 C319 1.396(11) .
C319 N311 1.333(8) .
C319 C320 1.461(8) .
C320 N312 1.260(9) .
C321 C322 1.385(9) .
C321 C326 1.385(10) .
C321 N312 1.441(7) .
C322 C323 1.403(9) .
C323 C324 1.376(11) .
C324 C325 1.385(10) .
C324 C327 1.506(8) .
C325 C326 1.389(9) .
C410 N313 1.355(7) .
C410 C411 1.383(8) .
C411 C412 1.387(7) .
C412 C413 1.398(8) .
C412 C415 1.467(7) .
C413 C414 1.381(8) .
C414 N313 1.346(7) .
C415 C416 1.369(9) .
C415 C419 1.398(8) .
C416 C417 1.403(8) .
C417 C418 1.407(10) .
C418 N314 1.332(8) .
C418 C420 1.463(8) .
C419 N314 1.310(7) .
C420 N315 1.255(9) .
C421 C422 1.3900 .
C421 C426 1.3900 .
C421 N315 1.469(6) .
C422 C423 1.3900 .
C423 C424 1.3900 .
C424 C425 1.3900 .
C424 C427 1.505(8) .
C425 C426 1.3900 .
B1 F1 1.338(12) .
B1 F3 1.361(13) .
B1 F4 1.368(12) .
B1 F2 1.466(13) .
N210 Pd1 2.024(4) 5_656
N310 Pd1 2.007(4) 3_665
F51 B5 1.388(14) .
F43 B4 1.387(15) .
F44 B4 1.377(15) .
F41 B4 1.425(15) .
F42 B4 1.371(15) .
F52 B5 1.390(15) .
B5 F54 1.331(15) .
B5 F53 1.461(16) .
F21 B2 1.329(16) .
B2 F22 1.386(11) 3_665
B2 F22 1.386(11) 2_655
B2 F22 1.386(11) .
F33 B3 1.393(16) .
F34 B3 1.430(16) .
F32 B3 1.395(16) .
F31 B3 1.403(16) .
